data_8106104
loop_
_publ_author_name
'Fu, Ai-Yun'

_publ_section_title
;
 Crystal structure of
 aqua-bis(3-(2-pyridyl)-5-(4-pyridyl)-1H-1,2,4-triazole-\k2
 N,N&#x2032;)copper(II) sulfate tetrahydrate, C24H28CuN10O9S
;
_journal_issue 2
_journal_name_full 'Zeitschrift f\"ur Kristallographie - New Crystal Structures'
_journal_page_first 217
_journal_page_last 219
_journal_paper_doi 10.1515/ncrs-2017-0224
_journal_volume 233
_journal_year 2018
_chemical_formula_sum 'C24 H28 Cu N10 O9 S'
_chemical_formula_weight 696.16
_space_group_crystal_system monoclinic
_space_group_IT_number 14
_space_group_name_Hall '-P 2ybc'
_space_group_name_H-M_alt 'P 1 21/c 1'
_atom_sites_solution_hydrogens mixed
_atom_sites_solution_primary direct
_atom_sites_solution_secondary difmap
_cell_angle_alpha 90
_cell_angle_beta 104.019(2)
_cell_angle_gamma 90
_cell_formula_units_Z 4
_cell_length_a 16.3499(16)
_cell_length_b 14.0411(13)
_cell_length_c 12.7069(13)
_cell_measurement_reflns_used 2019
_cell_measurement_temperature 293(2)
_cell_measurement_theta_max 23.22
_cell_measurement_theta_min 2.90
_cell_volume 2830.2(5)
_computing_cell_refinement 'Bruker SAINT'
_computing_data_collection 'Bruker APEX2'
_computing_data_reduction 'Bruker SAINT'
_computing_molecular_graphics 'Bruker SHELXTL'
_computing_publication_material 'Bruker SHELXTL'
_computing_structure_refinement 'SHELXL-2016/6 (Sheldrick, 2016)'
_computing_structure_solution 'SHELXT 2014/5 (Sheldrick, 2014)'
_diffrn_ambient_temperature 293(2)
_diffrn_measured_fraction_theta_full 1.000
_diffrn_measured_fraction_theta_max 1.000
_diffrn_measurement_device_type 'Bruker SMART CCD area detector'
_diffrn_measurement_method '\f and \w scans'
_diffrn_radiation_type MoK\a
_diffrn_radiation_wavelength 0.71073
_diffrn_reflns_av_R_equivalents 0.0599
_diffrn_reflns_av_unetI/netI 0.0680
_diffrn_reflns_Laue_measured_fraction_full 1.000
_diffrn_reflns_Laue_measured_fraction_max 1.000
_diffrn_reflns_limit_h_max 19
_diffrn_reflns_limit_h_min -18
_diffrn_reflns_limit_k_max 16
_diffrn_reflns_limit_k_min -16
_diffrn_reflns_limit_l_max 15
_diffrn_reflns_limit_l_min -14
_diffrn_reflns_number 14622
_diffrn_reflns_point_group_measured_fraction_full 1.000
_diffrn_reflns_point_group_measured_fraction_max 1.000
_diffrn_reflns_theta_full 25.097
_diffrn_reflns_theta_max 25.097
_diffrn_reflns_theta_min 1.284
_diffrn_source 'fine-focus sealed tube'
_exptl_absorpt_coefficient_mu 0.918
_exptl_absorpt_correction_T_max 0.802
_exptl_absorpt_correction_type multi-scan
_exptl_absorpt_process_details '(SADABS; Bruker, 1997)'
_exptl_crystal_colour blue
_exptl_crystal_density_diffrn 1.634
_exptl_crystal_description needle
_exptl_crystal_F_000 1436
_exptl_crystal_size_max 0.38
_exptl_crystal_size_mid 0.31
_exptl_crystal_size_min 0.24
_exptl_transmission_factor_max 0.8098
_exptl_transmission_factor_min 0.718
_refine_diff_density_max 0.463
_refine_diff_density_min -0.420
_refine_diff_density_rms 0.076
_refine_ls_extinction_coef .
_refine_ls_extinction_method none
_refine_ls_goodness_of_fit_ref 1.032
_refine_ls_hydrogen_treatment constr
_refine_ls_matrix_type full
_refine_ls_number_parameters 406
_refine_ls_number_reflns 5044
_refine_ls_number_restraints 0
_refine_ls_restrained_S_all 1.032
_refine_ls_R_factor_all 0.0881
_refine_ls_R_factor_gt 0.0472
_refine_ls_shift/su_max 0.000
_refine_ls_shift/su_mean 0.000
_refine_ls_structure_factor_coef Fsqd
_refine_ls_weighting_details 'w=1/[\s^2^(Fo^2^)+(0.0465P)^2^+0.9908P] where P=(Fo^2^+2Fc^2^)/3'
_refine_ls_weighting_scheme calc
_refine_ls_wR_factor_gt 0.0994
_refine_ls_wR_factor_ref 0.1165
_reflns_Friedel_coverage 0.000
_reflns_Friedel_fraction_full .
_reflns_Friedel_fraction_max .
_reflns_number_gt 3341
_reflns_number_total 5044
_reflns_threshold_expression 'I > 2\s(I)'
_cod_data_source_file suppl_ncrs-2017-0224_suppl.cif
_cod_data_source_block a
_cod_original_sg_symbol_H-M 'P 21/c'
_cod_database_code 8106104
_shelx_space_group_comment
;
The symmetry employed for this shelxl refinement is uniquely defined
by the following loop, which should always be used as a source of
symmetry information in preference to the above space-group names.
They are only intended as comments.
;
_shelx_estimated_absorpt_t_min 0.7218

loop_
_space_group_symop_operation_xyz
'x, y, z'
'-x, y+1/2, -z+1/2'
'-x, -y, -z'
'x, -y-1/2, z-1/2'

loop_
_atom_site_label
_atom_site_type_symbol
_atom_site_fract_x
_atom_site_fract_y
_atom_site_fract_z
_atom_site_U_iso_or_equiv
_atom_site_adp_type
_atom_site_occupancy
_atom_site_site_symmetry_order
_atom_site_calc_flag
_atom_site_refinement_flags_posn
_atom_site_refinement_flags_adp
_atom_site_refinement_flags_occupancy
_atom_site_disorder_assembly
_atom_site_disorder_group
Cu1 Cu 0.51097(3) 0.65030(3) 0.24832(4) 0.02603(16) Uani 1 1 d . . . . .
N1 N 0.45121(19) 0.6222(2) 0.3611(2) 0.0250(8) Uani 1 1 d . . . . .
N2 N 0.37061(19) 0.6041(2) 0.3667(3) 0.0290(8) Uani 1 1 d . . . . .
N3 N 0.45482(19) 0.6115(2) 0.5376(2) 0.0233(7) Uani 1 1 d . . . . .
N4 N 0.60923(19) 0.6566(2) 0.3798(2) 0.0251(7) Uani 1 1 d . . . . .
N5 N 0.1567(2) 0.5546(2) 0.5836(3) 0.0403(10) Uani 1 1 d . . . . .
H5 H 0.111509 0.546036 0.605777 0.048 Uiso 1 1 calc R U . . .
N6 N 0.57098(19) 0.6208(2) 0.1347(3) 0.0267(8) Uani 1 1 d . . . . .
N7 N 0.65134(19) 0.6017(2) 0.1273(2) 0.0272(8) Uani 1 1 d . . . . .
N8 N 0.56440(19) 0.6067(2) -0.0419(2) 0.0244(8) Uani 1 1 d . . . . .
N9 N 0.41200(19) 0.6536(2) 0.1176(2) 0.0254(7) Uani 1 1 d . . . . .
N10 N 0.8518(2) 0.5342(2) -0.1085(3) 0.0370(9) Uani 1 1 d . . . . .
H10 H 0.894351 0.522268 -0.135037 0.044 Uiso 1 1 calc R U . . .
O1 O 1.00940(19) 0.5410(2) 0.6277(2) 0.0579(10) Uani 1 1 d . . . . .
O2 O 0.9294(2) 0.6454(2) 0.7131(3) 0.0633(10) Uani 1 1 d . . . . .
O3 O 0.97443(18) 0.4952(2) 0.7937(2) 0.0450(8) Uani 1 1 d . . . . .
O4 O 1.07674(19) 0.6182(2) 0.7929(2) 0.0522(9) Uani 1 1 d . . . . .
O5 O 0.50831(18) 0.81163(19) 0.2479(2) 0.0417(8) Uani 1 1 d . . . . .
H5C H 0.513537 0.835498 0.188363 0.050 Uiso 1 1 d R U . . .
H5D H 0.543107 0.836688 0.301383 0.050 Uiso 1 1 d R U . . .
O6 O 0.9443(2) 0.3424(3) -0.0062(3) 0.0713(11) Uani 1 1 d . . . . .
H6C H 0.936345 0.356596 0.055561 0.086 Uiso 1 1 d R U . . .
H6D H 0.978305 0.295716 0.001651 0.086 Uiso 1 1 d R U . . .
O7 O 0.1520(2) 0.7826(3) 0.7137(3) 0.0732(11) Uani 1 1 d . . . . .
H7C H 0.128798 0.734764 0.735493 0.088 Uiso 1 1 d R U . . .
H7D H 0.122268 0.799054 0.651803 0.088 Uiso 1 1 d R U . . .
O8 O 0.0536(2) 0.1938(3) 0.0295(3) 0.0845(13) Uani 1 1 d . . . . .
H8C H 0.035078 0.146258 -0.010667 0.101 Uiso 1 1 d R U . . .
H8D H 0.057908 0.178038 0.095223 0.101 Uiso 1 1 d R U . . .
O9 O 0.9256(3) 0.8391(3) 0.7572(3) 0.0921(13) Uani 1 1 d . . . . .
H9C H 0.934332 0.782739 0.738040 0.111 Uiso 1 1 d R U . . .
H9D H 0.959562 0.876579 0.736740 0.111 Uiso 1 1 d R U . . .
S1 S 0.99755(7) 0.57652(8) 0.73250(9) 0.0376(3) Uani 1 1 d . . . . .
C1 C 0.3755(2) 0.5987(3) 0.4728(3) 0.0229(9) Uani 1 1 d . . . . .
C2 C 0.4990(2) 0.6261(3) 0.4628(3) 0.0232(9) Uani 1 1 d . . . . .
C3 C 0.5888(2) 0.6462(3) 0.4767(3) 0.0227(8) Uani 1 1 d . . . . .
C4 C 0.6470(2) 0.6564(3) 0.5735(3) 0.0309(10) Uani 1 1 d . . . . .
H4 H 0.631076 0.649918 0.638569 0.037 Uiso 1 1 calc R U . . .
C5 C 0.7299(3) 0.6765(3) 0.5736(4) 0.0362(11) Uani 1 1 d . . . . .
H5A H 0.770358 0.682925 0.638642 0.043 Uiso 1 1 calc R U . . .
C6 C 0.7517(2) 0.6869(3) 0.4761(4) 0.0344(10) Uani 1 1 d . . . . .
H6 H 0.806975 0.700471 0.474293 0.041 Uiso 1 1 calc R U . . .
C7 C 0.6900(2) 0.6767(3) 0.3810(3) 0.0315(10) Uani 1 1 d . . . . .
H7 H 0.704785 0.684085 0.315217 0.038 Uiso 1 1 calc R U . . .
C8 C 0.1499(3) 0.5778(3) 0.4802(4) 0.0371(11) Uani 1 1 d . . . . .
H8 H 0.096842 0.584058 0.433226 0.045 Uiso 1 1 calc R U . . .
C9 C 0.2206(2) 0.5924(3) 0.4429(3) 0.0321(10) Uani 1 1 d . . . . .
H9 H 0.215693 0.608972 0.370781 0.038 Uiso 1 1 calc R U . . .
C10 C 0.2998(2) 0.5823(3) 0.5131(3) 0.0252(9) Uani 1 1 d . . . . .
C11 C 0.3043(3) 0.5578(3) 0.6203(3) 0.0323(10) Uani 1 1 d . . . . .
H11 H 0.356257 0.550535 0.669400 0.039 Uiso 1 1 calc R U . . .
C12 C 0.2303(3) 0.5444(3) 0.6531(4) 0.0409(12) Uani 1 1 d . . . . .
H12 H 0.232588 0.528012 0.724656 0.049 Uiso 1 1 calc R U . . .
C13 C 0.6441(2) 0.5942(3) 0.0207(3) 0.0241(9) Uani 1 1 d . . . . .
C14 C 0.5222(2) 0.6228(3) 0.0343(3) 0.0226(9) Uani 1 1 d . . . . .
C15 C 0.4319(2) 0.6429(3) 0.0211(3) 0.0233(9) Uani 1 1 d . . . . .
C16 C 0.3738(2) 0.6514(3) -0.0760(3) 0.0319(10) Uani 1 1 d . . . . .
H16 H 0.389587 0.643967 -0.141054 0.038 Uiso 1 1 calc R U . . .
C17 C 0.2909(3) 0.6713(3) -0.0754(3) 0.0369(11) Uani 1 1 d . . . . .
H17 H 0.250075 0.677604 -0.140248 0.044 Uiso 1 1 calc R U . . .
C18 C 0.2697(2) 0.6816(3) 0.0224(3) 0.0338(11) Uani 1 1 d . . . . .
H18 H 0.214256 0.693922 0.024521 0.041 Uiso 1 1 calc R U . . .
C19 C 0.3312(2) 0.6736(3) 0.1164(3) 0.0292(10) Uani 1 1 d . . . . .
H19 H 0.316627 0.682193 0.182098 0.035 Uiso 1 1 calc R U . . .
C20 C 0.7746(3) 0.5336(3) -0.1741(3) 0.0372(11) Uani 1 1 d . . . . .
H20 H 0.767615 0.520243 -0.247376 0.045 Uiso 1 1 calc R U . . .
C21 C 0.7059(3) 0.5525(3) -0.1345(3) 0.0322(10) Uani 1 1 d . . . . .
H21 H 0.652171 0.551795 -0.180494 0.039 Uiso 1 1 calc R U . . .
C22 C 0.7170(2) 0.5730(3) -0.0243(3) 0.0241(9) Uani 1 1 d . . . . .
C23 C 0.7977(2) 0.5729(3) 0.0414(3) 0.0337(10) Uani 1 1 d . . . . .
H23 H 0.806835 0.586280 0.114987 0.040 Uiso 1 1 calc R U . . .
C24 C 0.8647(3) 0.5529(3) -0.0030(4) 0.0385(11) Uani 1 1 d . . . . .
H24 H 0.919203 0.552409 0.040883 0.046 Uiso 1 1 calc R U . . .

loop_
_atom_site_aniso_label
_atom_site_aniso_U_11
_atom_site_aniso_U_22
_atom_site_aniso_U_33
_atom_site_aniso_U_23
_atom_site_aniso_U_13
_atom_site_aniso_U_12
Cu1 0.0209(3) 0.0405(3) 0.0180(3) -0.0005(2) 0.0072(2) 0.0001(2)
N1 0.0185(18) 0.036(2) 0.0210(19) -0.0011(15) 0.0052(15) -0.0010(15)
N2 0.0219(19) 0.043(2) 0.023(2) -0.0002(16) 0.0063(15) -0.0024(16)
N3 0.0220(18) 0.0306(19) 0.0180(18) -0.0008(14) 0.0065(15) -0.0020(14)
N4 0.0228(18) 0.0307(19) 0.0233(19) 0.0009(15) 0.0087(15) 0.0026(15)
N5 0.033(2) 0.048(2) 0.049(3) -0.011(2) 0.026(2) -0.0118(19)
N6 0.0222(18) 0.038(2) 0.0212(19) -0.0002(15) 0.0072(15) 0.0016(15)
N7 0.0217(19) 0.041(2) 0.0209(19) 0.0023(15) 0.0093(15) 0.0049(15)
N8 0.0232(19) 0.0319(19) 0.0199(18) 0.0014(14) 0.0088(15) 0.0017(15)
N9 0.0238(18) 0.0316(19) 0.0237(19) -0.0007(15) 0.0112(15) 0.0001(15)
N10 0.034(2) 0.049(2) 0.036(2) 0.0062(18) 0.0239(19) 0.0090(18)
O1 0.049(2) 0.093(3) 0.041(2) -0.0221(18) 0.0289(17) -0.0271(19)
O2 0.044(2) 0.070(2) 0.074(3) 0.019(2) 0.0118(18) 0.0140(19)
O3 0.0455(19) 0.0455(19) 0.053(2) 0.0064(15) 0.0298(17) -0.0004(15)
O4 0.0392(19) 0.073(2) 0.043(2) -0.0053(17) 0.0071(16) -0.0209(17)
O5 0.065(2) 0.0377(16) 0.0195(15) -0.0012(14) 0.0038(14) -0.0043(16)
O6 0.069(3) 0.095(3) 0.045(2) -0.011(2) 0.0052(19) 0.014(2)
O7 0.065(3) 0.090(3) 0.055(2) 0.016(2) -0.0038(19) -0.024(2)
O8 0.074(3) 0.103(3) 0.081(3) -0.017(2) 0.027(2) 0.002(2)
O9 0.109(3) 0.064(3) 0.094(3) 0.011(2) 0.006(3) -0.003(2)
S1 0.0304(7) 0.0526(7) 0.0334(7) -0.0026(5) 0.0150(5) -0.0069(6)
C1 0.022(2) 0.026(2) 0.020(2) 0.0002(17) 0.0052(18) 0.0000(17)
C2 0.023(2) 0.025(2) 0.023(2) 0.0021(17) 0.0085(18) 0.0004(17)
C3 0.022(2) 0.024(2) 0.024(2) 0.0024(18) 0.0071(17) 0.0027(18)
C4 0.026(2) 0.040(3) 0.025(2) 0.003(2) 0.0024(18) -0.002(2)
C5 0.026(2) 0.045(3) 0.032(3) 0.000(2) -0.003(2) 0.000(2)
C6 0.019(2) 0.040(3) 0.043(3) -0.002(2) 0.004(2) -0.0029(19)
C7 0.023(2) 0.041(3) 0.033(3) -0.0006(19) 0.011(2) -0.0011(19)
C8 0.029(3) 0.044(3) 0.039(3) -0.010(2) 0.009(2) -0.006(2)
C9 0.031(3) 0.041(3) 0.025(2) -0.0061(19) 0.009(2) -0.004(2)
C10 0.029(2) 0.023(2) 0.026(2) -0.0044(17) 0.0124(19) -0.0020(18)
C11 0.034(3) 0.037(3) 0.029(3) -0.003(2) 0.012(2) -0.003(2)
C12 0.048(3) 0.050(3) 0.031(3) -0.003(2) 0.022(2) -0.008(2)
C13 0.025(2) 0.028(2) 0.022(2) -0.0013(17) 0.0116(18) 0.0004(18)
C14 0.022(2) 0.025(2) 0.020(2) 0.0011(17) 0.0042(17) 0.0005(17)
C15 0.024(2) 0.024(2) 0.023(2) -0.0013(17) 0.0088(17) 0.0004(18)
C16 0.031(2) 0.044(3) 0.018(2) -0.002(2) 0.0017(18) 0.000(2)
C17 0.029(2) 0.048(3) 0.030(3) 0.000(2) -0.001(2) 0.005(2)
C18 0.020(2) 0.038(3) 0.043(3) 0.003(2) 0.008(2) 0.0048(19)
C19 0.025(2) 0.036(3) 0.028(2) 0.0034(18) 0.0082(19) 0.0019(19)
C20 0.040(3) 0.049(3) 0.026(3) 0.003(2) 0.014(2) 0.011(2)
C21 0.033(2) 0.042(3) 0.023(2) -0.0002(19) 0.0098(19) 0.002(2)
C22 0.027(2) 0.021(2) 0.026(2) 0.0024(17) 0.0111(18) 0.0032(18)
C23 0.028(2) 0.047(3) 0.027(2) 0.000(2) 0.006(2) 0.002(2)
C24 0.024(2) 0.053(3) 0.040(3) 0.001(2) 0.010(2) 0.002(2)

loop_
_atom_type_symbol
_atom_type_description
_atom_type_scat_dispersion_real
_atom_type_scat_dispersion_imag
_atom_type_scat_source
C C 0.0033 0.0016 'International Tables Vol C Tables 4.2.6.8 and 6.1.1.4'
H H 0.0000 0.0000 'International Tables Vol C Tables 4.2.6.8 and 6.1.1.4'
N N 0.0061 0.0033 'International Tables Vol C Tables 4.2.6.8 and 6.1.1.4'
Cu Cu 0.3201 1.2651 'International Tables Vol C Tables 4.2.6.8 and 6.1.1.4'
S S 0.1246 0.1234 'International Tables Vol C Tables 4.2.6.8 and 6.1.1.4'
O O 0.0106 0.0060 'International Tables Vol C Tables 4.2.6.8 and 6.1.1.4'

loop_
_geom_angle_atom_site_label_1
_geom_angle_atom_site_label_2
_geom_angle_atom_site_label_3
_geom_angle
_geom_angle_site_symmetry_1
_geom_angle_site_symmetry_3
N1 Cu1 N6 156.30(13) . .
N1 Cu1 N9 99.43(12) . .
N6 Cu1 N9 81.08(12) . .
N1 Cu1 N4 80.88(12) . .
N6 Cu1 N4 100.21(12) . .
N9 Cu1 N4 176.13(12) . .
N1 Cu1 O5 100.97(11) . .
N6 Cu1 O5 102.73(11) . .
N9 Cu1 O5 87.91(11) . .
N4 Cu1 O5 88.24(11) . .
C2 N1 N2 107.6(3) . .
C2 N1 Cu1 114.8(2) . .
N2 N1 Cu1 137.5(3) . .
C1 N2 N1 104.0(3) . .
C2 N3 C1 100.9(3) . .
C7 N4 C3 117.9(3) . .
C7 N4 Cu1 126.8(3) . .
C3 N4 Cu1 115.1(2) . .
C12 N5 C8 122.2(4) . .
C14 N6 N7 107.5(3) . .
C14 N6 Cu1 114.1(2) . .
N7 N6 Cu1 138.4(3) . .
C13 N7 N6 103.6(3) . .
C14 N8 C13 100.8(3) . .
C19 N9 C15 117.6(3) . .
C19 N9 Cu1 127.1(3) . .
C15 N9 Cu1 115.0(2) . .
C24 N10 C20 121.7(3) . .
O2 S1 O4 111.7(2) . .
O2 S1 O1 109.5(2) . .
O4 S1 O1 108.41(17) . .
O2 S1 O3 108.67(18) . .
O4 S1 O3 109.88(19) . .
O1 S1 O3 108.58(19) . .
N2 C1 N3 114.6(3) . .
N2 C1 C10 120.9(4) . .
N3 C1 C10 124.5(3) . .
N1 C2 N3 112.9(3) . .
N1 C2 C3 117.2(3) . .
N3 C2 C3 129.9(4) . .
N4 C3 C4 122.1(3) . .
N4 C3 C2 111.8(3) . .
C4 C3 C2 126.0(3) . .
C3 C4 C5 119.4(4) . .
C6 C5 C4 119.2(4) . .
C5 C6 C7 118.9(4) . .
N4 C7 C6 122.5(4) . .
N5 C8 C9 120.2(4) . .
C8 C9 C10 119.8(4) . .
C11 C10 C9 118.2(3) . .
C11 C10 C1 122.2(4) . .
C9 C10 C1 119.6(4) . .
C12 C11 C10 119.1(4) . .
N5 C12 C11 120.5(4) . .
N7 C13 N8 114.7(3) . .
N7 C13 C22 121.9(4) . .
N8 C13 C22 123.3(3) . .
N6 C14 N8 113.4(3) . .
N6 C14 C15 117.7(3) . .
N8 C14 C15 128.9(3) . .
N9 C15 C16 122.8(3) . .
N9 C15 C14 111.9(3) . .
C16 C15 C14 125.3(3) . .
C15 C16 C17 118.6(4) . .
C18 C17 C16 119.1(4) . .
C19 C18 C17 119.2(4) . .
N9 C19 C18 122.6(4) . .
N10 C20 C21 120.6(4) . .
C20 C21 C22 119.4(4) . .
C23 C22 C21 118.6(3) . .
C23 C22 C13 120.7(4) . .
C21 C22 C13 120.7(4) . .
C24 C23 C22 119.4(4) . .
N10 C24 C23 120.3(4) . .

loop_
_geom_bond_atom_site_label_1
_geom_bond_atom_site_label_2
_geom_bond_distance
_geom_bond_site_symmetry_2
Cu1 N1 1.960(3) .
Cu1 N6 1.976(3) .
Cu1 N9 2.019(3) .
Cu1 N4 2.020(3) .
Cu1 O5 2.266(3) .
N1 C2 1.340(5) .
N1 N2 1.361(4) .
N2 C1 1.333(4) .
N3 C2 1.341(4) .
N3 C1 1.369(5) .
N4 C7 1.347(5) .
N4 C3 1.359(4) .
N5 C12 1.316(5) .
N5 C8 1.332(5) .
N6 C14 1.331(5) .
N6 N7 1.367(4) .
N7 C13 1.335(4) .
N8 C14 1.337(4) .
N8 C13 1.364(5) .
N9 C19 1.347(4) .
N9 C15 1.351(4) .
N10 C24 1.332(5) .
N10 C20 1.333(5) .
O1 S1 1.479(3) .
O2 S1 1.450(3) .
O3 S1 1.481(3) .
O4 S1 1.458(3) .
C1 C10 1.467(5) .
C2 C3 1.463(5) .
C3 C4 1.368(5) .
C4 C5 1.383(5) .
C5 C6 1.377(5) .
C6 C7 1.381(5) .
C8 C9 1.367(5) .
C9 C10 1.391(5) .
C10 C11 1.390(5) .
C11 C12 1.384(5) .
C13 C22 1.472(5) .
C14 C15 1.473(5) .
C15 C16 1.368(5) .
C16 C17 1.386(5) .
C17 C18 1.376(5) .
C18 C19 1.366(5) .
C20 C21 1.363(5) .
C21 C22 1.398(5) .
C22 C23 1.380(5) .
C23 C24 1.376(5) .
